data_9008275
loop_
_publ_author_name
'Otto, H. H.'

_publ_section_title
;
 Die kristallstruktur von PbGe3O7 mit Ge4+ in trigonal-dipyramidaler
 neben tetraedrischer koordination
;
_journal_name_full 'Zeitschrift fur Kristallographie'
_journal_page_first 197
_journal_page_last 205
_journal_paper_doi 10.1524/zkri.1979.149.3-4.197
_journal_volume 149
_journal_year 1979
_chemical_formula_structural PbGe3O7
_chemical_formula_sum 'Ge3 O7 Pb'
_space_group_IT_number 61
_symmetry_space_group_name_Hall '-P 2bc 2ac'
_symmetry_space_group_name_H-M 'P c a b'
_cell_angle_alpha 90
_cell_angle_beta 90
_cell_angle_gamma 90
_cell_length_a 5.270
_cell_length_b 14.097
_cell_length_c 16.059
_cell_formula_units_Z 8
_cell_volume 1193.042
_database_code_amcsd 0010804
_exptl_crystal_density_diffrn 5.980
_cod_original_formula_sum 'Pb Ge3 O7'
_cod_database_code 9008275
_amcsd_formula_title PbGe3O7

loop_
_space_group_symop_operation_xyz
x,y,z
x,1/2+y,1/2-z
-x,1/2-y,1/2+z
1/2-x,y,1/2+z
1/2+x,-y,1/2-z
1/2+x,1/2-y,z
1/2-x,1/2+y,-z
-x,-y,-z

loop_
_atom_site_aniso_label
_atom_site_aniso_U_11
_atom_site_aniso_U_22
_atom_site_aniso_U_33
_atom_site_aniso_U_12
_atom_site_aniso_U_13
_atom_site_aniso_U_23
Pb 0.00910 0.00930 0.00690 0.00260 -0.00070 0.00230
Ge1 0.00520 0.00740 0.00250 0.00040 0.00150 -0.00010
Ge2 0.00580 0.00490 0.00260 0.00130 0.00000 0.00020
Ge3 0.00570 0.00510 0.00420 -0.00270 0.00140 0.00070

loop_
_atom_site_label
_atom_site_fract_x
_atom_site_fract_y
_atom_site_fract_z
_atom_site_U_iso_or_equiv
Pb 0.12910 0.15180 0.18580 ?
Ge1 0.17500 0.36400 0.34080 ?
Ge2 0.15610 0.03510 0.40480 ?
Ge3 0.14290 0.32360 0.02900 ?
O1 0.36740 0.08910 0.33670 0.00350
O2 0.37840 0.46460 0.34510 0.00480
O3 0.41540 0.24990 0.08290 0.00960
O4 0.22320 0.29800 0.43170 0.00940
O5 0.28490 0.42280 0.08790 0.00430
O6 0.37880 0.09450 -0.00080 0.01360
O7 0.24680 0.30490 0.25160 0.01630

loop_
_cod_related_entry_id
_cod_related_entry_database
_cod_related_entry_code
1 AMCSD 0010804
